data_7709814
loop_
_publ_author_name
'Becker, Christian'
'Schwabedissen, Jan'
'Neumann, Beate'
'Stammler, Hans-Georg'
'Mitzel, Norbert W.'

_publ_section_title
;
 Frustrated Lewis pair chemistry of hydride sponges
;
_journal_name_full 'Dalton Transactions'
_journal_paper_doi 10.1039/D2DT00585A
_journal_year 2022
_chemical_formula_moiety 'C14 H20 B2 P, C14 H19 N2'
_chemical_formula_sum 'C28 H39 B2 N2 P'
_chemical_formula_weight 456.20
_space_group_crystal_system triclinic
_space_group_IT_number 2
_space_group_name_Hall '-P 1'
_space_group_name_H-M_alt 'P -1'
_atom_sites_solution_hydrogens mixed
_atom_sites_solution_primary dual
_audit_creation_date 2018-06-08
_audit_creation_method
;
Olex2 1.2
(compiled 2018.05.29 svn.r3508 for OlexSys, GUI svn.r5506)
;
_audit_update_record
;
2022-02-11 deposited with the CCDC.	2022-03-17 downloaded from the CCDC.
;
_cell_angle_alpha 90.861(3)
_cell_angle_beta 107.767(4)
_cell_angle_gamma 91.957(4)
_cell_formula_units_Z 4
_cell_length_a 12.1822(5)
_cell_length_b 13.9482(7)
_cell_length_c 16.4722(6)
_cell_measurement_reflns_used 6908
_cell_measurement_temperature 99.97(15)
_cell_measurement_theta_max 72.2470
_cell_measurement_theta_min 5.3890
_cell_volume 2663.0(2)
_computing_cell_refinement 'CrysAlisPro 1.171.39.46 (Rigaku OD, 2018)'
_computing_data_collection 'CrysAlisPro 1.171.39.46 (Rigaku OD, 2018)'
_computing_data_reduction 'CrysAlisPro 1.171.39.46 (Rigaku OD, 2018)'
_computing_molecular_graphics 'Olex2 (Dolomanov et al., 2009)'
_computing_publication_material 'Olex2 (Dolomanov et al., 2009)'
_computing_structure_refinement 'ShelXL (Sheldrick, 2015)'
_computing_structure_solution 'ShelXT (Sheldrick, 2015)'
_diffrn_ambient_environment N~2~
_diffrn_ambient_temperature 99.97(15)
_diffrn_detector 'CCD plate'
_diffrn_detector_area_resol_mean 5.3114
_diffrn_detector_type Atlas
_diffrn_measured_fraction_theta_full 0.992
_diffrn_measured_fraction_theta_max 0.9315
_diffrn_measurement_details
;
List of Runs (angles in degrees, time in seconds):

  # Type    Start    End  Width  t~exp~   \w     \q     \k     \f   Frames
#--------------------------------------------------------------------------
  1  \w   -115.00  -5.00   1.00    5.50    --  -38.50 -19.00 150.00  110
  2  \w    -58.00  33.00   1.00    5.50    --  -38.50  38.00 -30.00   91
  3  \w    -62.00  30.00   1.00    5.50    --  -38.50  57.00-180.00   92
  4  \w     19.00  46.00   1.00    5.50    --   43.45  57.00   0.00   27
  5  \w     58.00  85.00   1.00    5.50    --   43.45  57.00-120.00   27
  6  \w     13.00 115.00   1.00    5.50    --   43.45  77.00  30.00  102
  7  \w      1.00  80.00   1.00    5.50    --   43.45 -99.00 -90.00   79
  8  \w     13.00  62.00   1.00    5.50    --   43.45  77.00   0.00   49
  9  \w     13.00  66.00   1.00    5.50    --   43.45  77.00 120.00   53
 10  \w      2.00  65.00   1.00    5.50    --   43.45 -99.00  60.00   63
 11  \w     64.00  92.00   1.00    5.50    --   43.45  57.00   0.00   28
 12  \w     20.00  79.00   1.00    5.50    --   43.45  77.00  60.00   59
 13  \w     23.00  62.00   1.00    5.50    --   43.45  38.00   0.00   39
 14  \w     15.00  68.00   1.00    5.50    --   43.45  77.00-180.00   53
 15  \w     21.00  48.00   1.00    5.50    --   43.45  57.00-120.00   27
 16  \w     13.00 115.00   1.00    5.50    --   43.45  77.00 -90.00  102
 17  \w     81.00 107.00   1.00   33.00    --  111.00  77.00-150.00   26
 18  \w     85.00 120.00   1.00   33.00    --  111.00  61.00-180.00   35
 19  \w     82.00 108.00   1.00   33.00    --  111.00  71.00 157.77   26
 20  \w     41.00 118.00   1.00   33.00    --  111.00-125.00 -90.00   77
 21  \w     85.00 111.00   1.00   33.00    --  111.00  61.00 -60.00   26
 22  \w    115.00 141.00   1.00   33.00    --  111.00 -77.00 150.00   26
 23  \w     83.00 118.00   1.00   33.00    --  111.00  68.00-132.98   35
 24  \w     85.00 112.00   1.00   33.00    --  111.00  61.00  90.00   27
 25  \w     81.00 107.00   1.00   33.00    --  111.00  76.00-100.93   26
 26  \w     85.00 173.00   1.00   33.00    --  111.00  61.00-150.00   88
 27  \w     31.00 109.00   1.00   33.00    --  111.00 -94.00   0.00   78
 28  \w     85.00 163.00   1.00   33.00    --  111.00  61.00  60.00   78
 29  \w     40.00  98.00   1.00   33.00    --  111.00 -77.00 150.00   58
 30  \w     81.00 108.00   1.00   33.00    --  111.00  77.00   0.00   27
 31  \w     81.00 123.00   1.00   33.00    --  111.00  77.00 -30.00   42
;
_diffrn_measurement_device 'four-circle diffractometer'
_diffrn_measurement_device_type 'SuperNova, Dual, Cu at home/near, Atlas'
_diffrn_measurement_method '\w scans'
_diffrn_orient_matrix_type 'CrysAlisPro convention (1999,Acta A55,543-557)'
_diffrn_orient_matrix_UB_11 -0.0485590000
_diffrn_orient_matrix_UB_12 0.0866513000
_diffrn_orient_matrix_UB_13 0.0347582000
_diffrn_orient_matrix_UB_21 -0.0888415000
_diffrn_orient_matrix_UB_22 0.0114671000
_diffrn_orient_matrix_UB_23 -0.0883767000
_diffrn_orient_matrix_UB_31 -0.0860974000
_diffrn_orient_matrix_UB_32 -0.0676660000
_diffrn_orient_matrix_UB_33 0.0252303000
_diffrn_radiation_monochromator mirror
_diffrn_radiation_probe x-ray
_diffrn_radiation_type 'Cu K\a'
_diffrn_radiation_wavelength 1.54184
_diffrn_reflns_av_R_equivalents 0.0323
_diffrn_reflns_av_unetI/netI 0.0404
_diffrn_reflns_Laue_measured_fraction_full 0.992
_diffrn_reflns_Laue_measured_fraction_max 0.980
_diffrn_reflns_limit_h_max 15
_diffrn_reflns_limit_h_min -15
_diffrn_reflns_limit_k_max 17
_diffrn_reflns_limit_k_min -17
_diffrn_reflns_limit_l_max 20
_diffrn_reflns_limit_l_min -20
_diffrn_reflns_number 36514
_diffrn_reflns_point_group_measured_fraction_full 0.992
_diffrn_reflns_point_group_measured_fraction_max 0.980
_diffrn_reflns_theta_full 67.684
_diffrn_reflns_theta_max 72.776
_diffrn_reflns_theta_min 2.818
_diffrn_source 'micro-focus sealed X-ray tube'
_diffrn_source_type 'SuperNova (Cu) X-ray Source'
_exptl_absorpt_coefficient_mu 1.029
_exptl_absorpt_correction_T_max 1.000
_exptl_absorpt_correction_T_min 0.835
_exptl_absorpt_correction_type gaussian
_exptl_absorpt_process_details
;
CrysAlisPro 1.171.39.46 (Rigaku Oxford Diffraction, 2018)
Numerical absorption correction based on gaussian integration over
			a multifaceted crystal model
Empirical absorption correction using spherical harmonics,
 implemented in SCALE3 ABSPACK scaling algorithm.
;
_exptl_crystal_colour 'clear colourless'
_exptl_crystal_colour_lustre clear
_exptl_crystal_colour_primary colourless
_exptl_crystal_density_diffrn 1.138
_exptl_crystal_description plate
_exptl_crystal_F_000 984.0
_exptl_crystal_size_max 0.161
_exptl_crystal_size_mid 0.1
_exptl_crystal_size_min 0.023
_refine_diff_density_max 0.504
_refine_diff_density_min -0.303
_refine_diff_density_rms 0.051
_refine_ls_extinction_method none
_refine_ls_goodness_of_fit_ref 0.948
_refine_ls_hydrogen_treatment mixed
_refine_ls_matrix_type full
_refine_ls_number_parameters 636
_refine_ls_number_reflns 14775
_refine_ls_number_restraints 0
_refine_ls_restrained_S_all 0.948
_refine_ls_R_factor_all 0.0515
_refine_ls_R_factor_gt 0.0404
_refine_ls_shift/su_max 0.001
_refine_ls_shift/su_mean 0.000
_refine_ls_structure_factor_coef Fsqd
_refine_ls_weighting_details 'w=1/[\s^2^(Fo^2^)+(0.0774P)^2^] where P=(Fo^2^+2Fc^2^)/3'
_refine_ls_weighting_scheme calc
_refine_ls_wR_factor_gt 0.1038
_refine_ls_wR_factor_ref 0.1076
_reflns_Friedel_coverage 0.000
_reflns_number_gt 11658
_reflns_number_total 14775
_reflns_threshold_expression 'I > 2\s(I)'
_twin_special_details
;
Component 2 rotated by -179.9671\% 
 around [-0.00 1.00 0.00] (reciprocal) or [0.05 1.00 0.02] (direct)
;
_cod_data_source_file d2dt00585a2.cif
_cod_data_source_block '[1-PH2][3-H]'
_cod_original_cell_volume 2662.9(2)
_cod_database_code 7709814
_shelx_shelxl_version_number 2016/6
_chemical_oxdiff_formula 'C28 H39 B2 N2 P'
_shelx_space_group_comment
;
The symmetry employed for this shelxl refinement is uniquely defined
by the following loop, which should always be used as a source of
symmetry information in preference to the above space-group names.
They are only intended as comments.
;
_shelx_estimated_absorpt_t_max 0.977
_shelx_estimated_absorpt_t_min 0.852
_diffrn_oxdiff_ac3_digest_frames
;
01d46385dc5dd0899cea02fd2abdfdb0a700027dcb0
;
_olex2_refinement_description
;
1. Twinned data refinement
 Scales: 0.5177(7)
 0.4823(7)
2. Fixed Uiso
 At 1.2 times of:
  All C(H) groups
 At 1.5 times of:
  All C(H,H,H) groups
3.a Aromatic/amide H refined with riding coordinates:
 C2(H2), C3(H3), C4(H4), C6(H6), C7(H7), C8(H8), C16(H16), C17(H17), C18(H18),
 C20(H20), C21(H21), C22(H22), C30(H30), C31(H31), C32(H32), C34(H34), C35(H35),
  C36(H36), C44(H44), C45(H45), C46(H46), C48(H48), C49(H49), C50(H50)
3.b Idealised Me refined as rotating group:
 C11(H11A,H11B,H11C), C12(H12A,H12B,H12C), C13(H13A,H13B,H13C), C14(H14A,H14B,
 H14C), C25(H25A,H25B,H25C), C26(H26A,H26B,H26C), C27(H27A,H27B,H27C), C28(H28A,
 H28B,H28C), C39(H39A,H39B,H39C), C40(H40A,H40B,H40C), C41(H41A,H41B,H41C),
 C42(H42A,H42B,H42C), C53(H53A,H53B,H53C), C54(H54A,H54B,H54C), C55(H55A,H55B,
 H55C), C56(H56A,H56B,H56C)
;
_olex2_submission_special_instructions 'No special instructions were received'
_oxdiff_exptl_absorpt_empirical_details
;
Empirical correction (ABSPACK) includes:
- Absorption correction using spherical harmonics
- Frame scaling
;
_oxdiff_exptl_absorpt_empirical_full_max 1.200
_oxdiff_exptl_absorpt_empirical_full_min 0.776
_oxdiff_twin_integration_method simultaneous
_oxdiff_twin_items 2

loop_
_space_group_symop_operation_xyz
'x, y, z'
'-x, -y, -z'

loop_
_atom_site_label
_atom_site_type_symbol
_atom_site_fract_x
_atom_site_fract_y
_atom_site_fract_z
_atom_site_U_iso_or_equiv
_atom_site_adp_type
_atom_site_occupancy
_atom_site_site_symmetry_order
_atom_site_calc_flag
_atom_site_refinement_flags_posn
_atom_site_refinement_flags_adp
_atom_site_refinement_flags_occupancy
_atom_site_disorder_assembly
_atom_site_disorder_group
P1 P 0.41238(4) -0.03288(3) 0.10502(3) 0.01935(11) Uani 1 1 d . . . . .
H1A H 0.3853(18) -0.1147(16) 0.1340(14) 0.032(6) Uiso 1 1 d . . . . .
H1B H 0.4624(17) -0.0671(15) 0.0493(13) 0.026(5) Uiso 1 1 d . . . . .
P2 P 0.09017(4) 0.46693(3) 0.39584(3) 0.01958(12) Uani 1 1 d . . . . .
H2A H 0.0361(17) 0.4322(15) 0.4486(13) 0.025(5) Uiso 1 1 d . . . . .
H2B H 0.1120(19) 0.3886(17) 0.3584(15) 0.039(7) Uiso 1 1 d . . . . .
N1 N 0.03214(15) -0.06500(10) 0.27943(10) 0.0215(3) Uani 1 1 d . . . . .
H1 H 0.115(2) -0.079(2) 0.3324(19) 0.060(9) Uiso 1 1 d . . . . .
N2 N 0.21044(14) -0.07091(10) 0.41045(10) 0.0222(3) Uani 1 1 d . . . . .
N3 N 0.28233(15) 0.43101(10) 0.08336(11) 0.0231(4) Uani 1 1 d . . . . .
H3A H 0.371(2) 0.420(2) 0.153(2) 0.068(10) Uiso 1 1 d . . . . .
N4 N 0.45933(15) 0.43794(10) 0.21659(10) 0.0233(4) Uani 1 1 d . . . . .
C1 C 0.24435(16) 0.10129(12) 0.12042(12) 0.0187(4) Uani 1 1 d . . . . .
C2 C 0.13545(17) 0.13803(12) 0.09336(13) 0.0222(4) Uani 1 1 d . . . . .
H2 H 0.091162 0.125791 0.037021 0.027 Uiso 1 1 calc R . . . .
C3 C 0.08734(17) 0.19257(13) 0.14532(13) 0.0250(4) Uani 1 1 d . . . . .
H3 H 0.013358 0.215078 0.123566 0.030 Uiso 1 1 calc R . . . .
C4 C 0.15066(18) 0.21215(13) 0.22824(14) 0.0261(4) Uani 1 1 d . . . . .
H4 H 0.118788 0.246675 0.263635 0.031 Uiso 1 1 calc R . . . .
C5 C 0.26419(17) 0.18026(12) 0.26052(12) 0.0224(4) Uani 1 1 d . . . . .
C6 C 0.32799(19) 0.20425(13) 0.34701(13) 0.0264(4) Uani 1 1 d . . . . .
H6 H 0.293227 0.238053 0.380971 0.032 Uiso 1 1 calc R . . . .
C7 C 0.43842(19) 0.17836(14) 0.38012(13) 0.0283(5) Uani 1 1 d . . . . .
H7 H 0.479897 0.194898 0.436288 0.034 Uiso 1 1 calc R . . . .
C8 C 0.49015(18) 0.12587(13) 0.32836(12) 0.0252(4) Uani 1 1 d . . . . .
H8 H 0.566220 0.108892 0.352231 0.030 Uiso 1 1 calc R . . . .
C9 C 0.43439(17) 0.09815(12) 0.24421(12) 0.0200(4) Uani 1 1 d . . . . .
C10 C 0.31603(16) 0.12521(12) 0.20745(12) 0.0189(4) Uani 1 1 d . . . . .
C11 C 0.17045(16) -0.05012(13) 0.00859(12) 0.0239(4) Uani 1 1 d . . . . .
H11A H 0.190933 -0.089643 -0.032340 0.036 Uiso 1 1 calc GR . . . .
H11B H 0.099025 -0.020441 -0.018644 0.036 Uiso 1 1 calc GR . . . .
H11C H 0.161797 -0.089000 0.054019 0.036 Uiso 1 1 calc GR . . . .
C12 C 0.29314(16) 0.09694(12) -0.02904(12) 0.0223(4) Uani 1 1 d . . . . .
H12A H 0.357039 0.141687 -0.005422 0.034 Uiso 1 1 calc GR . . . .
H12B H 0.225191 0.131364 -0.055908 0.034 Uiso 1 1 calc GR . . . .
H12C H 0.309942 0.055636 -0.070491 0.034 Uiso 1 1 calc GR . . . .
C13 C 0.61349(17) -0.02129(13) 0.25600(12) 0.0260(4) Uani 1 1 d . . . . .
H13A H 0.576865 -0.065045 0.285079 0.039 Uiso 1 1 calc GR . . . .
H13B H 0.670945 0.017975 0.297103 0.039 Uiso 1 1 calc GR . . . .
H13C H 0.649376 -0.056869 0.221358 0.039 Uiso 1 1 calc GR . . . .
C14 C 0.57644(16) 0.12833(12) 0.15044(12) 0.0224(4) Uani 1 1 d . . . . .
H14A H 0.621399 0.097921 0.119397 0.034 Uiso 1 1 calc GR . . . .
H14B H 0.625470 0.171340 0.193358 0.034 Uiso 1 1 calc GR . . . .
H14C H 0.517148 0.163703 0.111932 0.034 Uiso 1 1 calc GR . . . .
C15 C 0.00441(16) 0.02726(12) 0.31063(12) 0.0213(4) Uani 1 1 d . . . . .
C16 C -0.08877(18) 0.07499(14) 0.26472(14) 0.0296(5) Uani 1 1 d . . . . .
H16 H -0.136271 0.048819 0.213194 0.036 Uiso 1 1 calc R . . . .
C17 C -0.11348(18) 0.16420(14) 0.29516(16) 0.0338(5) Uani 1 1 d . . . . .
H17 H -0.177123 0.196856 0.263513 0.041 Uiso 1 1 calc R . . . .
C18 C -0.04490(18) 0.20247(14) 0.37027(15) 0.0305(5) Uani 1 1 d . . . . .
H18 H -0.062587 0.261196 0.389605 0.037 Uiso 1 1 calc R . . . .
C19 C 0.05302(18) 0.15530(13) 0.42005(13) 0.0244(4) Uani 1 1 d . . . . .
C20 C 0.12557(19) 0.19581(14) 0.49756(13) 0.0298(5) Uani 1 1 d . . . . .
H20 H 0.108524 0.254888 0.516671 0.036 Uiso 1 1 calc R . . . .
C21 C 0.2197(2) 0.15057(15) 0.54493(14) 0.0331(5) Uani 1 1 d . . . . .
H21 H 0.265731 0.178139 0.596338 0.040 Uiso 1 1 calc R . . . .
C22 C 0.2477(2) 0.06176(14) 0.51614(13) 0.0287(4) Uani 1 1 d . . . . .
H22 H 0.312615 0.031136 0.548514 0.034 Uiso 1 1 calc R . . . .
C23 C 0.18036(17) 0.02041(13) 0.44126(12) 0.0214(4) Uani 1 1 d . . . . .
C24 C 0.08019(16) 0.06489(12) 0.38999(12) 0.0196(4) Uani 1 1 d . . . . .
C25 C -0.0598(2) -0.14055(14) 0.27150(14) 0.0326(5) Uani 1 1 d . . . . .
H25A H -0.034871 -0.200765 0.255997 0.049 Uiso 1 1 calc GR . . . .
H25B H -0.128789 -0.123541 0.228342 0.049 Uiso 1 1 calc GR . . . .
H25C H -0.075250 -0.146137 0.325055 0.049 Uiso 1 1 calc GR . . . .
C26 C 0.0631(2) -0.05652(14) 0.19928(13) 0.0311(5) Uani 1 1 d . . . . .
H26A H 0.122709 -0.007369 0.206637 0.047 Uiso 1 1 calc GR . . . .
H26B H -0.003625 -0.040099 0.153760 0.047 Uiso 1 1 calc GR . . . .
H26C H 0.090293 -0.116623 0.185628 0.047 Uiso 1 1 calc GR . . . .
C27 C 0.20569(19) -0.15140(13) 0.46721(13) 0.0308(5) Uani 1 1 d . . . . .
H27A H 0.131380 -0.154956 0.476114 0.046 Uiso 1 1 calc GR . . . .
H27B H 0.264513 -0.140906 0.521002 0.046 Uiso 1 1 calc GR . . . .
H27C H 0.218089 -0.210470 0.441258 0.046 Uiso 1 1 calc GR . . . .
C28 C 0.32170(19) -0.06343(14) 0.39200(15) 0.0345(5) Uani 1 1 d . . . . .
H28A H 0.333294 -0.122048 0.364997 0.052 Uiso 1 1 calc GR . . . .
H28B H 0.383208 -0.052362 0.444300 0.052 Uiso 1 1 calc GR . . . .
H28C H 0.320877 -0.011030 0.354728 0.052 Uiso 1 1 calc GR . . . .
C29 C 0.07482(16) 0.59716(12) 0.26138(12) 0.0192(4) Uani 1 1 d . . . . .
C30 C 0.02077(18) 0.62356(13) 0.17831(12) 0.0242(4) Uani 1 1 d . . . . .
H30 H -0.056447 0.604727 0.153844 0.029 Uiso 1 1 calc R . . . .
C31 C 0.07534(19) 0.67715(14) 0.12848(13) 0.0271(4) Uani 1 1 d . . . . .
H31 H 0.034353 0.693129 0.073180 0.033 Uiso 1 1 calc R . . . .
C32 C 0.18823(18) 0.70514(13) 0.16205(13) 0.0247(4) Uani 1 1 d . . . . .
H32 H 0.225065 0.739377 0.129147 0.030 Uiso 1 1 calc R . . . .
C33 C 0.25039(17) 0.68258(12) 0.24688(12) 0.0208(4) Uani 1 1 d . . . . .
C34 C 0.36709(17) 0.71572(12) 0.27983(13) 0.0241(4) Uani 1 1 d . . . . .
H34 H 0.401398 0.749694 0.245187 0.029 Uiso 1 1 calc R . . . .
C35 C 0.42942(17) 0.69833(12) 0.36158(13) 0.0241(4) Uani 1 1 d . . . . .
H35 H 0.505133 0.722249 0.383696 0.029 Uiso 1 1 calc R . . . .
C36 C 0.37792(16) 0.64367(12) 0.41234(12) 0.0215(4) Uani 1 1 d . . . . .
H36 H 0.421773 0.632878 0.468222 0.026 Uiso 1 1 calc R . . . .
C37 C 0.26593(16) 0.60484(12) 0.38438(12) 0.0185(4) Uani 1 1 d . . . . .
C38 C 0.19589(16) 0.62690(12) 0.29848(12) 0.0187(4) Uani 1 1 d . . . . .
C39 C -0.11110(17) 0.47260(14) 0.24529(13) 0.0265(4) Uani 1 1 d . . . . .
H39A H -0.077394 0.429725 0.214330 0.040 Uiso 1 1 calc GR . . . .
H39B H -0.166436 0.510388 0.205845 0.040 Uiso 1 1 calc GR . . . .
H39C H -0.148818 0.436106 0.278765 0.040 Uiso 1 1 calc GR . . . .
C40 C -0.06527(16) 0.62291(12) 0.35677(12) 0.0223(4) Uani 1 1 d . . . . .
H40A H -0.110067 0.590761 0.387843 0.033 Uiso 1 1 calc GR . . . .
H40B H -0.113848 0.663462 0.315471 0.033 Uiso 1 1 calc GR . . . .
H40C H -0.004105 0.661228 0.395600 0.033 Uiso 1 1 calc GR . . . .
C41 C 0.33065(17) 0.45634(13) 0.49184(13) 0.0247(4) Uani 1 1 d . . . . .
H41A H 0.308164 0.417399 0.532116 0.037 Uiso 1 1 calc GR . . . .
H41B H 0.404239 0.487863 0.519364 0.037 Uiso 1 1 calc GR . . . .
H41C H 0.336072 0.416506 0.445293 0.037 Uiso 1 1 calc GR . . . .
C42 C 0.21739(17) 0.60154(12) 0.53426(12) 0.0232(4) Uani 1 1 d . . . . .
H42A H 0.154016 0.642705 0.512514 0.035 Uiso 1 1 calc GR . . . .
H42B H 0.286481 0.639870 0.560532 0.035 Uiso 1 1 calc GR . . . .
H42C H 0.201506 0.560173 0.575713 0.035 Uiso 1 1 calc GR . . . .
C43 C 0.32137(18) 0.52295(13) 0.05804(12) 0.0226(4) Uani 1 1 d . . . . .
C44 C 0.2595(2) 0.56434(14) -0.01512(13) 0.0292(5) Uani 1 1 d . . . . .
H44 H 0.192343 0.533389 -0.049811 0.035 Uiso 1 1 calc R . . . .
C45 C 0.2960(2) 0.65359(15) -0.03887(13) 0.0348(5) Uani 1 1 d . . . . .
H45 H 0.252985 0.681192 -0.089044 0.042 Uiso 1 1 calc R . . . .
C46 C 0.3938(2) 0.69941(13) 0.01131(13) 0.0293(5) Uani 1 1 d . . . . .
H46 H 0.416918 0.758493 -0.004807 0.035 Uiso 1 1 calc R . . . .
C47 C 0.46124(17) 0.65883(13) 0.08765(13) 0.0233(4) Uani 1 1 d . . . . .
C48 C 0.56259(18) 0.70683(14) 0.14011(14) 0.0286(5) Uani 1 1 d . . . . .
H48 H 0.585367 0.766045 0.124046 0.034 Uiso 1 1 calc R . . . .
C49 C 0.62740(18) 0.66817(15) 0.21356(15) 0.0322(5) Uani 1 1 d . . . . .
H49 H 0.693773 0.700922 0.247360 0.039 Uiso 1 1 calc R . . . .
C50 C 0.59391(18) 0.57805(14) 0.23863(14) 0.0291(5) Uani 1 1 d . . . . .
H50 H 0.638809 0.551246 0.288594 0.035 Uiso 1 1 calc R . . . .
C51 C 0.49630(17) 0.53058(12) 0.18987(12) 0.0220(4) Uani 1 1 d . . . . .
C52 C 0.42523(17) 0.56793(12) 0.11234(12) 0.0204(4) Uani 1 1 d . . . . .
C53 C 0.2825(2) 0.35135(13) 0.02319(13) 0.0321(5) Uani 1 1 d . . . . .
H53A H 0.357384 0.349015 0.015435 0.048 Uiso 1 1 calc GR . . . .
H53B H 0.225773 0.361494 -0.030673 0.048 Uiso 1 1 calc GR . . . .
H53C H 0.264618 0.291821 0.045747 0.048 Uiso 1 1 calc GR . . . .
C54 C 0.17014(19) 0.43713(14) 0.09966(16) 0.0363(5) Uani 1 1 d . . . . .
H54A H 0.151314 0.377427 0.121494 0.054 Uiso 1 1 calc GR . . . .
H54B H 0.111438 0.449990 0.047435 0.054 Uiso 1 1 calc GR . . . .
H54C H 0.174689 0.487946 0.140657 0.054 Uiso 1 1 calc GR . . . .
C55 C 0.5441(2) 0.36216(14) 0.22252(15) 0.0347(5) Uani 1 1 d . . . . .
H55A H 0.511870 0.301797 0.233504 0.052 Uiso 1 1 calc GR . . . .
H55B H 0.613318 0.378471 0.268128 0.052 Uiso 1 1 calc GR . . . .
H55C H 0.562011 0.357289 0.169776 0.052 Uiso 1 1 calc GR . . . .
C56 C 0.4270(2) 0.44697(14) 0.29660(13) 0.0326(5) Uani 1 1 d . . . . .
H56A H 0.371987 0.496078 0.290623 0.049 Uiso 1 1 calc GR . . . .
H56B H 0.494632 0.463705 0.343433 0.049 Uiso 1 1 calc GR . . . .
H56C H 0.393671 0.386950 0.307256 0.049 Uiso 1 1 calc GR . . . .
B1 B 0.27141(18) 0.03244(13) 0.04711(13) 0.0186(4) Uani 1 1 d . . . . .
B2 B 0.51736(19) 0.04665(14) 0.19577(13) 0.0203(4) Uani 1 1 d . . . . .
B3 B -0.01031(19) 0.54321(14) 0.30796(13) 0.0200(4) Uani 1 1 d . . . . .
B4 B 0.23471(18) 0.53651(13) 0.45579(13) 0.0189(4) Uani 1 1 d . . . . .

loop_
_atom_site_aniso_label
_atom_site_aniso_U_11
_atom_site_aniso_U_22
_atom_site_aniso_U_33
_atom_site_aniso_U_23
_atom_site_aniso_U_13
_atom_site_aniso_U_12
P1 0.0231(3) 0.0175(2) 0.0183(3) 0.00007(16) 0.0078(2) 0.00038(17)
P2 0.0241(3) 0.01716(19) 0.0191(3) 0.00057(16) 0.0090(2) 0.00044(17)
N1 0.0301(9) 0.0184(7) 0.0175(8) 0.0007(6) 0.0099(7) -0.0027(6)
N2 0.0301(9) 0.0175(7) 0.0212(8) 0.0034(6) 0.0106(7) 0.0040(6)
N3 0.0319(10) 0.0164(7) 0.0231(9) -0.0017(6) 0.0119(8) -0.0020(6)
N4 0.0348(10) 0.0190(7) 0.0191(8) 0.0022(6) 0.0124(8) 0.0053(6)
C1 0.0223(10) 0.0179(7) 0.0179(9) 0.0027(6) 0.0091(8) -0.0022(7)
C2 0.0262(11) 0.0209(8) 0.0217(10) 0.0038(7) 0.0104(8) -0.0011(7)
C3 0.0227(10) 0.0225(8) 0.0337(11) 0.0059(7) 0.0140(9) 0.0028(7)
C4 0.0364(12) 0.0178(8) 0.0326(11) 0.0004(7) 0.0234(10) 0.0004(7)
C5 0.0306(11) 0.0181(8) 0.0234(10) 0.0003(7) 0.0159(9) -0.0041(7)
C6 0.0438(13) 0.0213(8) 0.0207(10) -0.0043(7) 0.0205(10) -0.0049(8)
C7 0.0402(13) 0.0282(9) 0.0170(10) -0.0042(7) 0.0107(9) -0.0070(8)
C8 0.0300(11) 0.0271(9) 0.0193(10) -0.0002(7) 0.0090(9) -0.0024(8)
C9 0.0260(10) 0.0196(8) 0.0157(9) 0.0008(7) 0.0088(8) -0.0043(7)
C10 0.0257(10) 0.0156(7) 0.0183(9) 0.0011(6) 0.0112(8) -0.0027(7)
C11 0.0248(11) 0.0243(8) 0.0217(10) -0.0015(7) 0.0063(8) -0.0021(7)
C12 0.0264(10) 0.0235(8) 0.0189(9) 0.0018(7) 0.0094(8) 0.0031(7)
C13 0.0281(11) 0.0284(9) 0.0215(10) 0.0024(7) 0.0074(9) 0.0022(8)
C14 0.0245(10) 0.0237(8) 0.0208(10) -0.0005(7) 0.0097(8) -0.0008(7)
C15 0.0236(10) 0.0196(8) 0.0227(10) 0.0033(7) 0.0103(8) -0.0021(7)
C16 0.0253(11) 0.0270(9) 0.0342(12) 0.0022(8) 0.0063(9) -0.0040(8)
C17 0.0210(11) 0.0282(10) 0.0526(15) 0.0078(9) 0.0115(10) 0.0034(8)
C18 0.0296(12) 0.0215(9) 0.0482(14) 0.0028(9) 0.0232(10) 0.0042(8)
C19 0.0306(11) 0.0205(8) 0.0292(11) 0.0016(7) 0.0195(9) 0.0012(7)
C20 0.0467(14) 0.0220(9) 0.0288(11) -0.0049(8) 0.0242(10) 0.0006(8)
C21 0.0504(14) 0.0314(10) 0.0197(10) -0.0053(8) 0.0147(10) -0.0027(9)
C22 0.0394(13) 0.0270(9) 0.0196(10) 0.0022(7) 0.0088(9) 0.0034(8)
C23 0.0303(11) 0.0192(8) 0.0180(9) 0.0017(7) 0.0122(8) 0.0011(7)
C24 0.0240(10) 0.0187(8) 0.0207(10) 0.0021(7) 0.0137(8) -0.0004(7)
C25 0.0433(14) 0.0239(9) 0.0314(12) -0.0008(8) 0.0138(10) -0.0107(8)
C26 0.0497(14) 0.0268(9) 0.0217(10) 0.0033(7) 0.0185(10) -0.0006(8)
C27 0.0435(13) 0.0207(8) 0.0272(11) 0.0073(7) 0.0088(10) 0.0020(8)
C28 0.0390(14) 0.0256(9) 0.0469(14) -0.0006(9) 0.0248(11) 0.0045(8)
C29 0.0250(10) 0.0176(7) 0.0175(9) -0.0004(6) 0.0097(8) 0.0041(7)
C30 0.0278(11) 0.0258(9) 0.0199(10) 0.0010(7) 0.0085(8) 0.0028(7)
C31 0.0378(12) 0.0287(9) 0.0170(10) 0.0043(7) 0.0107(9) 0.0076(8)
C32 0.0377(12) 0.0202(8) 0.0224(10) 0.0036(7) 0.0178(9) 0.0035(7)
C33 0.0285(11) 0.0170(8) 0.0214(10) -0.0007(7) 0.0139(9) 0.0053(7)
C34 0.0308(12) 0.0185(8) 0.0303(11) 0.0010(7) 0.0200(9) 0.0009(7)
C35 0.0234(11) 0.0201(8) 0.0326(11) -0.0026(7) 0.0146(9) -0.0004(7)
C36 0.0244(10) 0.0209(8) 0.0208(10) -0.0014(7) 0.0090(8) 0.0031(7)
C37 0.0226(10) 0.0160(7) 0.0196(9) -0.0020(6) 0.0105(8) 0.0032(7)
C38 0.0251(10) 0.0167(7) 0.0176(9) -0.0012(6) 0.0111(8) 0.0044(7)
C39 0.0272(11) 0.0296(9) 0.0217(10) -0.0013(7) 0.0062(9) -0.0031(8)
C40 0.0246(10) 0.0228(8) 0.0224(10) 0.0029(7) 0.0110(8) 0.0019(7)
C41 0.0260(11) 0.0248(8) 0.0232(10) 0.0032(7) 0.0071(9) 0.0022(7)
C42 0.0278(11) 0.0241(8) 0.0198(10) 0.0005(7) 0.0104(8) -0.0005(7)
C43 0.0329(11) 0.0183(8) 0.0186(10) -0.0004(7) 0.0109(9) 0.0005(7)
C44 0.0412(13) 0.0277(9) 0.0177(10) -0.0027(7) 0.0085(9) -0.0037(8)
C45 0.0564(15) 0.0300(10) 0.0178(10) 0.0060(8) 0.0109(11) 0.0043(10)
C46 0.0491(14) 0.0207(8) 0.0245(10) 0.0044(7) 0.0208(10) -0.0006(8)
C47 0.0335(12) 0.0200(8) 0.0234(10) 0.0000(7) 0.0189(9) 0.0010(7)
C48 0.0310(12) 0.0236(9) 0.0378(12) -0.0011(8) 0.0207(10) -0.0025(8)
C49 0.0218(11) 0.0315(10) 0.0431(13) -0.0060(9) 0.0102(9) -0.0020(8)
C50 0.0272(11) 0.0301(10) 0.0294(11) 0.0002(8) 0.0071(9) 0.0071(8)
C51 0.0274(11) 0.0193(8) 0.0226(10) -0.0008(7) 0.0126(9) 0.0036(7)
C52 0.0279(11) 0.0185(8) 0.0188(10) -0.0019(7) 0.0131(8) 0.0016(7)
C53 0.0461(14) 0.0213(9) 0.0288(11) -0.0061(8) 0.0120(10) -0.0009(8)
C54 0.0419(14) 0.0252(9) 0.0500(14) 0.0035(9) 0.0262(12) 0.0001(8)
C55 0.0489(14) 0.0229(9) 0.0344(12) 0.0031(8) 0.0143(11) 0.0141(9)
C56 0.0543(15) 0.0265(9) 0.0226(10) -0.0001(7) 0.0200(11) 0.0020(9)
B1 0.0193(11) 0.0193(8) 0.0174(10) 0.0018(7) 0.0059(9) 0.0006(7)
B2 0.0237(12) 0.0213(9) 0.0170(10) -0.0004(7) 0.0084(9) -0.0013(8)
B3 0.0237(12) 0.0205(9) 0.0171(10) 0.0004(7) 0.0080(9) 0.0011(8)
B4 0.0202(11) 0.0194(9) 0.0175(10) 0.0006(7) 0.0064(9) -0.0002(7)

loop_
_atom_type_symbol
_atom_type_description
_atom_type_scat_dispersion_real
_atom_type_scat_dispersion_imag
_atom_type_scat_source
C C 0.0181 0.0091 'International Tables Vol C Tables 4.2.6.8 and 6.1.1.4'
H H 0.0000 0.0000 'International Tables Vol C Tables 4.2.6.8 and 6.1.1.4'
B B 0.0090 0.0039 'International Tables Vol C Tables 4.2.6.8 and 6.1.1.4'
N N 0.0311 0.0180 'International Tables Vol C Tables 4.2.6.8 and 6.1.1.4'
P P 0.2955 0.4335 'International Tables Vol C Tables 4.2.6.8 and 6.1.1.4'

loop_
_exptl_crystal_face_index_h
_exptl_crystal_face_index_k
_exptl_crystal_face_index_l
_exptl_crystal_face_perp_dist
1 0 -1 0.0116
-1 0 1 0.0116
1 0 1 0.0712
-1 0 -1 0.0712
0 1 0 0.0498
0 -1 0 0.0498

loop_
_geom_angle_atom_site_label_1
_geom_angle_atom_site_label_2
_geom_angle_atom_site_label_3
_geom_angle
_geom_angle_site_symmetry_1
_geom_angle_site_symmetry_3
_geom_angle_publ_flag
H1A P1 H1B 98.8(13) . . ?
B1 P1 H1A 109.4(9) . . ?
B1 P1 H1B 111.3(8) . . ?
B2 P1 H1A 111.4(9) . . ?
B2 P1 H1B 113.0(9) . . ?
B2 P1 B1 112.17(9) . . ?
H2A P2 H2B 102.7(14) . . ?
B3 P2 H2A 111.7(9) . . ?
B3 P2 H2B 107.6(10) . . ?
B3 P2 B4 112.03(9) . . ?
B4 P2 H2A 112.6(9) . . ?
B4 P2 H2B 109.7(10) . . ?
C15 N1 H1 99.6(15) . . ?
C15 N1 C25 112.52(16) . . ?
C15 N1 C26 112.68(14) . . ?
C25 N1 H1 112.8(15) . . ?
C26 N1 H1 106.9(16) . . ?
C26 N1 C25 111.64(15) . . ?
C23 N2 H1 97.2(12) . . ?
C23 N2 C27 112.83(16) . . ?
C23 N2 C28 112.14(15) . . ?
C27 N2 H1 110.8(12) . . ?
C28 N2 H1 110.8(12) . . ?
C28 N2 C27 112.16(16) . . ?
C43 N3 H3A 97.5(14) . . ?
C43 N3 C53 112.74(16) . . ?
C43 N3 C54 112.08(15) . . ?
C53 N3 H3A 107.3(14) . . ?
C54 N3 H3A 114.1(14) . . ?
C54 N3 C53 112.19(16) . . ?
C51 N4 H3A 98.5(15) . . ?
C51 N4 C55 113.05(17) . . ?
C51 N4 C56 112.45(15) . . ?
C55 N4 H3A 109.8(15) . . ?
C55 N4 C56 111.51(16) . . ?
C56 N4 H3A 110.8(15) . . ?
C2 C1 C10 117.62(19) . . ?
C2 C1 B1 112.74(16) . . ?
C10 C1 B1 129.61(17) . . ?
C1 C2 H2 117.8 . . ?
C1 C2 C3 124.34(19) . . ?
C3 C2 H2 117.8 . . ?
C2 C3 H3 120.4 . . ?
C4 C3 C2 119.13(19) . . ?
C4 C3 H3 120.4 . . ?
C3 C4 H4 119.8 . . ?
C3 C4 C5 120.4(2) . . ?
C5 C4 H4 119.8 . . ?
C4 C5 C6 118.4(2) . . ?
C4 C5 C10 121.27(18) . . ?
C6 C5 C10 120.31(19) . . ?
C5 C6 H6 119.6 . . ?
C7 C6 C5 120.7(2) . . ?
C7 C6 H6 119.6 . . ?
C6 C7 H7 120.4 . . ?
C6 C7 C8 119.27(19) . . ?
C8 C7 H7 120.4 . . ?
C7 C8 H8 118.0 . . ?
C9 C8 C7 124.0(2) . . ?
C9 C8 H8 118.0 . . ?
C8 C9 C10 117.61(19) . . ?
C8 C9 B2 114.27(18) . . ?
C10 C9 B2 127.84(16) . . ?
C5 C10 C1 117.11(17) . . ?
C9 C10 C1 124.86(18) . . ?
C9 C10 C5 118.02(17) . . ?
H11A C11 H11B 109.5 . . ?
H11A C11 H11C 109.5 . . ?
H11B C11 H11C 109.5 . . ?
B1 C11 H11A 109.5 . . ?
B1 C11 H11B 109.5 . . ?
B1 C11 H11C 109.5 . . ?
H12A C12 H12B 109.5 . . ?
H12A C12 H12C 109.5 . . ?
H12B C12 H12C 109.5 . . ?
B1 C12 H12A 109.5 . . ?
B1 C12 H12B 109.5 . . ?
B1 C12 H12C 109.5 . . ?
H13A C13 H13B 109.5 . . ?
H13A C13 H13C 109.5 . . ?
H13B C13 H13C 109.5 . . ?
B2 C13 H13A 109.5 . . ?
B2 C13 H13B 109.5 . . ?
B2 C13 H13C 109.5 . . ?
H14A C14 H14B 109.5 . . ?
H14A C14 H14C 109.5 . . ?
H14B C14 H14C 109.5 . . ?
B2 C14 H14A 109.5 . . ?
B2 C14 H14B 109.5 . . ?
B2 C14 H14C 109.5 . . ?
C16 C15 N1 120.74(18) . . ?
C16 C15 C24 121.96(19) . . ?
C24 C15 N1 117.29(16) . . ?
C15 C16 H16 120.0 . . ?
C15 C16 C17 120.0(2) . . ?
C17 C16 H16 120.0 . . ?
C16 C17 H17 119.9 . . ?
C18 C17 C16 120.2(2) . . ?
C18 C17 H17 119.9 . . ?
C17 C18 H18 119.2 . . ?
C17 C18 C19 121.6(2) . . ?
C19 C18 H18 119.2 . . ?
C18 C19 C24 119.07(19) . . ?
C20 C19 C18 121.7(2) . . ?
C20 C19 C24 119.27(18) . . ?
C19 C20 H20 119.3 . . ?
C21 C20 C19 121.48(19) . . ?
C21 C20 H20 119.3 . . ?
C20 C21 H21 120.0 . . ?
C20 C21 C22 119.9(2) . . ?
C22 C21 H21 120.0 . . ?
C21 C22 H22 119.7 . . ?
C23 C22 C21 120.5(2) . . ?
C23 C22 H22 119.7 . . ?
C22 C23 N2 120.60(18) . . ?
C22 C23 C24 121.45(19) . . ?
C24 C23 N2 117.94(16) . . ?
C15 C24 C19 117.09(17) . . ?
C23 C24 C15 125.54(18) . . ?
C23 C24 C19 117.37(17) . . ?
N1 C25 H25A 109.5 . . ?
N1 C25 H25B 109.5 . . ?
N1 C25 H25C 109.5 . . ?
H25A C25 H25B 109.5 . . ?
H25A C25 H25C 109.5 . . ?
H25B C25 H25C 109.5 . . ?
N1 C26 H26A 109.5 . . ?
N1 C26 H26B 109.5 . . ?
N1 C26 H26C 109.5 . . ?
H26A C26 H26B 109.5 . . ?
H26A C26 H26C 109.5 . . ?
H26B C26 H26C 109.5 . . ?
N2 C27 H27A 109.5 . . ?
N2 C27 H27B 109.5 . . ?
N2 C27 H27C 109.5 . . ?
H27A C27 H27B 109.5 . . ?
H27A C27 H27C 109.5 . . ?
H27B C27 H27C 109.5 . . ?
N2 C28 H28A 109.5 . . ?
N2 C28 H28B 109.5 . . ?
N2 C28 H28C 109.5 . . ?
H28A C28 H28B 109.5 . . ?
H28A C28 H28C 109.5 . . ?
H28B C28 H28C 109.5 . . ?
C30 C29 C38 117.10(19) . . ?
C30 C29 B3 114.64(17) . . ?
C38 C29 B3 128.06(16) . . ?
C29 C30 H30 117.9 . . ?
C29 C30 C31 124.25(19) . . ?
C31 C30 H30 117.9 . . ?
C30 C31 H31 120.3 . . ?
C32 C31 C30 119.35(19) . . ?
C32 C31 H31 120.3 . . ?
C31 C32 H32 119.8 . . ?
C31 C32 C33 120.5(2) . . ?
C33 C32 H32 119.8 . . ?
C32 C33 C38 120.76(18) . . ?
C34 C33 C32 118.4(2) . . ?
C34 C33 C38 120.87(18) . . ?
C33 C34 H34 119.7 . . ?
C35 C34 C33 120.6(2) . . ?
C35 C34 H34 119.7 . . ?
C34 C35 H35 120.4 . . ?
C34 C35 C36 119.15(19) . . ?
C36 C35 H35 120.4 . . ?
C35 C36 H36 117.9 . . ?
C37 C36 C35 124.22(18) . . ?
C37 C36 H36 117.9 . . ?
C36 C37 C38 117.39(19) . . ?
C36 C37 B4 112.65(16) . . ?
C38 C37 B4 129.93(17) . . ?
C33 C38 C29 118.01(16) . . ?
C33 C38 C37 117.61(17) . . ?
C37 C38 C29 124.38(18) . . ?
H39A C39 H39B 109.5 . . ?
H39A C39 H39C 109.5 . . ?
H39B C39 H39C 109.5 . . ?
B3 C39 H39A 109.5 . . ?
B3 C39 H39B 109.5 . . ?
B3 C39 H39C 109.5 . . ?
H40A C40 H40B 109.5 . . ?
H40A C40 H40C 109.5 . . ?
H40B C40 H40C 109.5 . . ?
B3 C40 H40A 109.5 . . ?
B3 C40 H40B 109.5 . . ?
B3 C40 H40C 109.5 . . ?
H41A C41 H41B 109.5 . . ?
H41A C41 H41C 109.5 . . ?
H41B C41 H41C 109.5 . . ?
B4 C41 H41A 109.5 . . ?
B4 C41 H41B 109.5 . . ?
B4 C41 H41C 109.5 . . ?
H42A C42 H42B 109.5 . . ?
H42A C42 H42C 109.5 . . ?
H42B C42 H42C 109.5 . . ?
B4 C42 H42A 109.5 . . ?
B4 C42 H42B 109.5 . . ?
B4 C42 H42C 109.5 . . ?
C44 C43 N3 120.63(18) . . ?
C44 C43 C52 121.17(19) . . ?
C52 C43 N3 118.20(16) . . ?
C43 C44 H44 119.7 . . ?
C43 C44 C45 120.7(2) . . ?
C45 C44 H44 119.7 . . ?
C44 C45 H45 119.9 . . ?
C46 C45 C44 120.16(19) . . ?
C46 C45 H45 119.9 . . ?
C45 C46 H46 119.4 . . ?
C45 C46 C47 121.11(19) . . ?
C47 C46 H46 119.4 . . ?
C46 C47 C52 119.26(18) . . ?
C48 C47 C46 121.08(19) . . ?
C48 C47 C52 119.66(18) . . ?
C47 C48 H48 119.4 . . ?
C49 C48 C47 121.2(2) . . ?
C49 C48 H48 119.4 . . ?
C48 C49 H49 120.0 . . ?
C48 C49 C50 120.0(2) . . ?
C50 C49 H49 120.0 . . ?
C49 C50 H50 119.9 . . ?
C51 C50 C49 120.1(2) . . ?
C51 C50 H50 119.9 . . ?
C50 C51 N4 120.47(18) . . ?
C50 C51 C52 122.17(19) . . ?
C52 C51 N4 117.36(17) . . ?
C43 C52 C47 117.62(17) . . ?
C51 C52 C43 125.54(18) . . ?
C51 C52 C47 116.83(17) . . ?
N3 C53 H53A 109.5 . . ?
N3 C53 H53B 109.5 . . ?
N3 C53 H53C 109.5 . . ?
H53A C53 H53B 109.5 . . ?
H53A C53 H53C 109.5 . . ?
H53B C53 H53C 109.5 . . ?
N3 C54 H54A 109.5 . . ?
N3 C54 H54B 109.5 . . ?
N3 C54 H54C 109.5 . . ?
H54A C54 H54B 109.5 . . ?
H54A C54 H54C 109.5 . . ?
H54B C54 H54C 109.5 . . ?
N4 C55 H55A 109.5 . . ?
N4 C55 H55B 109.5 . . ?
N4 C55 H55C 109.5 . . ?
H55A C55 H55B 109.5 . . ?
H55A C55 H55C 109.5 . . ?
H55B C55 H55C 109.5 . . ?
N4 C56 H56A 109.5 . . ?
N4 C56 H56B 109.5 . . ?
N4 C56 H56C 109.5 . . ?
H56A C56 H56B 109.5 . . ?
H56A C56 H56C 109.5 . . ?
H56B C56 H56C 109.5 . . ?
C1 B1 P1 106.02(12) . . ?
C11 B1 P1 107.20(12) . . ?
C11 B1 C1 112.34(16) . . ?
C11 B1 C12 110.93(15) . . ?
C12 B1 P1 109.29(13) . . ?
C12 B1 C1 110.83(14) . . ?
C9 B2 P1 104.93(13) . . ?
C13 B2 P1 108.60(12) . . ?
C13 B2 C9 114.59(16) . . ?
C13 B2 C14 111.59(16) . . ?
C14 B2 P1 107.21(13) . . ?
C14 B2 C9 109.46(14) . . ?
C29 B3 P2 105.22(13) . . ?
C29 B3 C40 109.71(14) . . ?
C39 B3 P2 108.78(12) . . ?
C39 B3 C29 114.73(16) . . ?
C39 B3 C40 111.06(16) . . ?
C40 B3 P2 106.89(13) . . ?
C37 B4 P2 105.93(13) . . ?
C41 B4 P2 106.89(12) . . ?
C41 B4 C37 112.34(16) . . ?
C41 B4 C42 110.78(16) . . ?
C42 B4 P2 109.63(13) . . ?
C42 B4 C37 111.03(14) . . ?

loop_
_geom_bond_atom_site_label_1
_geom_bond_atom_site_label_2
_geom_bond_distance
_geom_bond_site_symmetry_2
_geom_bond_publ_flag
P1 H1A 1.31(2) . ?
P1 H1B 1.34(2) . ?
P1 B1 1.955(2) . ?
P1 B2 1.946(2) . ?
P2 H2A 1.33(2) . ?
P2 H2B 1.32(2) . ?
P2 B3 1.944(2) . ?
P2 B4 1.952(2) . ?
N1 H1 1.14(3) . ?
N1 C15 1.466(2) . ?
N1 C25 1.486(2) . ?
N1 C26 1.485(3) . ?
N2 H1 1.44(3) . ?
N2 C23 1.463(2) . ?
N2 C27 1.483(2) . ?
N2 C28 1.477(3) . ?
N3 H3A 1.33(3) . ?
N3 C43 1.463(2) . ?
N3 C53 1.478(2) . ?
N3 C54 1.476(3) . ?
N4 H3A 1.26(3) . ?
N4 C51 1.471(2) . ?
N4 C55 1.487(2) . ?
N4 C56 1.491(3) . ?
C1 C2 1.383(3) . ?
C1 C10 1.460(3) . ?
C1 B1 1.649(3) . ?
C2 H2 0.9300 . ?
C2 C3 1.404(3) . ?
C3 H3 0.9300 . ?
C3 C4 1.366(3) . ?
C4 H4 0.9300 . ?
C4 C5 1.412(3) . ?
C5 C6 1.428(3) . ?
C5 C10 1.450(3) . ?
C6 H6 0.9300 . ?
C6 C7 1.352(3) . ?
C7 H7 0.9300 . ?
C7 C8 1.414(3) . ?
C8 H8 0.9300 . ?
C8 C9 1.387(3) . ?
C9 C10 1.449(3) . ?
C9 B2 1.643(3) . ?
C11 H11A 0.9600 . ?
C11 H11B 0.9600 . ?
C11 H11C 0.9600 . ?
C11 B1 1.627(3) . ?
C12 H12A 0.9600 . ?
C12 H12B 0.9600 . ?
C12 H12C 0.9600 . ?
C12 B1 1.635(3) . ?
C13 H13A 0.9600 . ?
C13 H13B 0.9600 . ?
C13 H13C 0.9600 . ?
C13 B2 1.628(3) . ?
C14 H14A 0.9600 . ?
C14 H14B 0.9600 . ?
C14 H14C 0.9600 . ?
C14 B2 1.634(3) . ?
C15 C16 1.359(3) . ?
C15 C24 1.430(3) . ?
C16 H16 0.9300 . ?
C16 C17 1.411(3) . ?
C17 H17 0.9300 . ?
C17 C18 1.354(3) . ?
C18 H18 0.9300 . ?
C18 C19 1.415(3) . ?
C19 C20 1.409(3) . ?
C19 C24 1.434(3) . ?
C20 H20 0.9300 . ?
C20 C21 1.357(3) . ?
C21 H21 0.9300 . ?
C21 C22 1.409(3) . ?
C22 H22 0.9300 . ?
C22 C23 1.362(3) . ?
C23 C24 1.423(3) . ?
C25 H25A 0.9600 . ?
C25 H25B 0.9600 . ?
C25 H25C 0.9600 . ?
C26 H26A 0.9600 . ?
C26 H26B 0.9600 . ?
C26 H26C 0.9600 . ?
C27 H27A 0.9600 . ?
C27 H27B 0.9600 . ?
C27 H27C 0.9600 . ?
C28 H28A 0.9600 . ?
C28 H28B 0.9600 . ?
C28 H28C 0.9600 . ?
C29 C30 1.387(3) . ?
C29 C38 1.456(3) . ?
C29 B3 1.637(3) . ?
C30 H30 0.9300 . ?
C30 C31 1.411(3) . ?
C31 H31 0.9300 . ?
C31 C32 1.357(3) . ?
C32 H32 0.9300 . ?
C32 C33 1.417(3) . ?
C33 C34 1.416(3) . ?
C33 C38 1.448(3) . ?
C34 H34 0.9300 . ?
C34 C35 1.359(3) . ?
C35 H35 0.9300 . ?
C35 C36 1.407(3) . ?
C36 H36 0.9300 . ?
C36 C37 1.388(3) . ?
C37 C38 1.456(3) . ?
C37 B4 1.649(3) . ?
C39 H39A 0.9600 . ?
C39 H39B 0.9600 . ?
C39 H39C 0.9600 . ?
C39 B3 1.630(3) . ?
C40 H40A 0.9600 . ?
C40 H40B 0.9600 . ?
C40 H40C 0.9600 . ?
C40 B3 1.638(3) . ?
C41 H41A 0.9600 . ?
C41 H41B 0.9600 . ?
C41 H41C 0.9600 . ?
C41 B4 1.629(3) . ?
C42 H42A 0.9600 . ?
C42 H42B 0.9600 . ?
C42 H42C 0.9600 . ?
C42 B4 1.638(3) . ?
C43 C44 1.360(3) . ?
C43 C52 1.426(3) . ?
C44 H44 0.9300 . ?
C44 C45 1.408(3) . ?
C45 H45 0.9300 . ?
C45 C46 1.358(3) . ?
C46 H46 0.9300 . ?
C46 C47 1.414(3) . ?
C47 C48 1.412(3) . ?
C47 C52 1.432(3) . ?
C48 H48 0.9300 . ?
C48 C49 1.358(3) . ?
C49 H49 0.9300 . ?
C49 C50 1.414(3) . ?
C50 H50 0.9300 . ?
C50 C51 1.358(3) . ?
C51 C52 1.424(3) . ?
C53 H53A 0.9600 . ?
C53 H53B 0.9600 . ?
C53 H53C 0.9600 . ?
C54 H54A 0.9600 . ?
C54 H54B 0.9600 . ?
C54 H54C 0.9600 . ?
C55 H55A 0.9600 . ?
C55 H55B 0.9600 . ?
C55 H55C 0.9600 . ?
C56 H56A 0.9600 . ?
C56 H56B 0.9600 . ?
C56 H56C 0.9600 . ?

loop_
_geom_torsion_atom_site_label_1
_geom_torsion_atom_site_label_2
_geom_torsion_atom_site_label_3
_geom_torsion_atom_site_label_4
_geom_torsion
_geom_torsion_site_symmetry_1
_geom_torsion_site_symmetry_2
_geom_torsion_site_symmetry_3
_geom_torsion_site_symmetry_4
_geom_torsion_publ_flag
N1 C15 C16 C17 -179.27(18) . . . . ?
N1 C15 C24 C19 179.74(16) . . . . ?
N1 C15 C24 C23 0.1(3) . . . . ?
N2 C23 C24 C15 0.9(3) . . . . ?
N2 C23 C24 C19 -178.74(16) . . . . ?
N3 C43 C44 C45 178.98(19) . . . . ?
N3 C43 C52 C47 -178.79(16) . . . . ?
N3 C43 C52 C51 0.6(3) . . . . ?
N4 C51 C52 C43 -0.3(3) . . . . ?
N4 C51 C52 C47 179.12(16) . . . . ?
C1 C2 C3 C4 0.4(3) . . . . ?
C2 C1 C10 C5 4.1(2) . . . . ?
C2 C1 C10 C9 -175.80(15) . . . . ?
C2 C1 B1 P1 -168.20(12) . . . . ?
C2 C1 B1 C11 -51.4(2) . . . . ?
C2 C1 B1 C12 73.32(19) . . . . ?
C2 C3 C4 C5 1.8(3) . . . . ?
C3 C4 C5 C6 178.61(17) . . . . ?
C3 C4 C5 C10 -0.8(3) . . . . ?
C4 C5 C6 C7 -177.66(16) . . . . ?
C4 C5 C10 C1 -2.2(2) . . . . ?
C4 C5 C10 C9 177.73(15) . . . . ?
C5 C6 C7 C8 -0.8(3) . . . . ?
C6 C5 C10 C1 178.40(16) . . . . ?
C6 C5 C10 C9 -1.7(2) . . . . ?
C6 C7 C8 C9 -0.2(3) . . . . ?
C7 C8 C9 C10 0.2(3) . . . . ?
C7 C8 C9 B2 174.60(17) . . . . ?
C8 C9 C10 C1 -179.38(17) . . . . ?
C8 C9 C10 C5 0.7(2) . . . . ?
C8 C9 B2 P1 155.22(13) . . . . ?
C8 C9 B2 C13 36.2(2) . . . . ?
C8 C9 B2 C14 -90.01(19) . . . . ?
C10 C1 C2 C3 -3.4(3) . . . . ?
C10 C1 B1 P1 9.8(2) . . . . ?
C10 C1 B1 C11 126.60(19) . . . . ?
C10 C1 B1 C12 -108.7(2) . . . . ?
C10 C5 C6 C7 1.8(3) . . . . ?
C10 C9 B2 P1 -31.1(2) . . . . ?
C10 C9 B2 C13 -150.11(16) . . . . ?
C10 C9 B2 C14 83.7(2) . . . . ?
C15 C16 C17 C18 -0.3(3) . . . . ?
C16 C15 C24 C19 0.7(3) . . . . ?
C16 C15 C24 C23 -178.95(19) . . . . ?
C16 C17 C18 C19 0.3(3) . . . . ?
C17 C18 C19 C20 178.9(2) . . . . ?
C17 C18 C19 C24 0.1(3) . . . . ?
C18 C19 C20 C21 -179.7(2) . . . . ?
C18 C19 C24 C15 -0.6(3) . . . . ?
C18 C19 C24 C23 179.07(18) . . . . ?
C19 C20 C21 C22 1.0(3) . . . . ?
C20 C19 C24 C15 -179.47(18) . . . . ?
C20 C19 C24 C23 0.2(3) . . . . ?
C20 C21 C22 C23 -0.5(3) . . . . ?
C21 C22 C23 N2 178.84(19) . . . . ?
C21 C22 C23 C24 -0.1(3) . . . . ?
C22 C23 C24 C15 179.92(19) . . . . ?
C22 C23 C24 C19 0.2(3) . . . . ?
C24 C15 C16 C17 -0.3(3) . . . . ?
C24 C19 C20 C21 -0.9(3) . . . . ?
C25 N1 C15 C16 -62.7(2) . . . . ?
C25 N1 C15 C24 118.25(19) . . . . ?
C26 N1 C15 C16 64.6(2) . . . . ?
C26 N1 C15 C24 -114.45(19) . . . . ?
C27 N2 C23 C22 64.5(2) . . . . ?
C27 N2 C23 C24 -116.52(19) . . . . ?
C28 N2 C23 C22 -63.3(2) . . . . ?
C28 N2 C23 C24 115.7(2) . . . . ?
C29 C30 C31 C32 0.5(3) . . . . ?
C30 C29 C38 C33 0.8(2) . . . . ?
C30 C29 C38 C37 -179.53(16) . . . . ?
C30 C29 B3 P2 155.43(13) . . . . ?
C30 C29 B3 C39 35.9(2) . . . . ?
C30 C29 B3 C40 -89.91(19) . . . . ?
C30 C31 C32 C33 -1.3(3) . . . . ?
C31 C32 C33 C34 -178.23(16) . . . . ?
C31 C32 C33 C38 1.9(3) . . . . ?
C32 C33 C34 C35 178.11(17) . . . . ?
C32 C33 C38 C29 -1.6(2) . . . . ?
C32 C33 C38 C37 178.72(15) . . . . ?
C33 C34 C35 C36 2.4(3) . . . . ?
C34 C33 C38 C29 178.48(15) . . . . ?
C34 C33 C38 C37 -1.2(2) . . . . ?
C34 C35 C36 C37 0.4(3) . . . . ?
C35 C36 C37 C38 -3.5(3) . . . . ?
C35 C36 C37 B4 174.82(16) . . . . ?
C36 C37 C38 C29 -175.88(15) . . . . ?
C36 C37 C38 C33 3.8(2) . . . . ?
C36 C37 B4 P2 -167.33(12) . . . . ?
C36 C37 B4 C41 -51.0(2) . . . . ?
C36 C37 B4 C42 73.71(19) . . . . ?
C38 C29 C30 C31 -0.3(3) . . . . ?
C38 C29 B3 P2 -29.9(2) . . . . ?
C38 C29 B3 C39 -149.44(17) . . . . ?
C38 C29 B3 C40 84.7(2) . . . . ?
C38 C33 C34 C35 -2.0(3) . . . . ?
C38 C37 B4 P2 10.8(2) . . . . ?
C38 C37 B4 C41 127.11(19) . . . . ?
C38 C37 B4 C42 -108.2(2) . . . . ?
C43 C44 C45 C46 0.0(3) . . . . ?
C44 C43 C52 C47 0.8(3) . . . . ?
C44 C43 C52 C51 -179.79(19) . . . . ?
C44 C45 C46 C47 0.4(3) . . . . ?
C45 C46 C47 C48 -179.6(2) . . . . ?
C45 C46 C47 C52 -0.2(3) . . . . ?
C46 C47 C48 C49 179.9(2) . . . . ?
C46 C47 C52 C43 -0.4(3) . . . . ?
C46 C47 C52 C51 -179.90(18) . . . . ?
C47 C48 C49 C50 0.2(3) . . . . ?
C48 C47 C52 C43 179.01(18) . . . . ?
C48 C47 C52 C51 -0.5(3) . . . . ?
C48 C49 C50 C51 -0.8(3) . . . . ?
C49 C50 C51 N4 -178.48(18) . . . . ?
C49 C50 C51 C52 0.7(3) . . . . ?
C50 C51 C52 C43 -179.55(19) . . . . ?
C50 C51 C52 C47 -0.1(3) . . . . ?
C52 C43 C44 C45 -0.6(3) . . . . ?
C52 C47 C48 C49 0.4(3) . . . . ?
C53 N3 C43 C44 64.8(3) . . . . ?
C53 N3 C43 C52 -115.6(2) . . . . ?
C54 N3 C43 C44 -62.9(3) . . . . ?
C54 N3 C43 C52 116.6(2) . . . . ?
C55 N4 C51 C50 -62.0(2) . . . . ?
C55 N4 C51 C52 118.72(19) . . . . ?
C56 N4 C51 C50 65.3(2) . . . . ?
C56 N4 C51 C52 -113.92(19) . . . . ?
B1 C1 C2 C3 174.88(17) . . . . ?
B1 C1 C10 C5 -173.80(16) . . . . ?
B1 C1 C10 C9 6.3(3) . . . . ?
B2 C9 C10 C1 7.1(3) . . . . ?
B2 C9 C10 C5 -172.81(16) . . . . ?
B3 C29 C30 C31 174.98(17) . . . . ?
B3 C29 C38 C33 -173.70(16) . . . . ?
B3 C29 C38 C37 5.9(3) . . . . ?
B4 C37 C38 C29 6.1(3) . . . . ?
B4 C37 C38 C33 -174.26(16) . . . . ?

loop_
_twin_individual_id
_twin_individual_mass_fraction_refined
_oxdiff_twin_reflns_isolated
_oxdiff_twin_reflns_overlapped
_twin_individual_twin_lattice_type
_twin_individual_twin_matrix_11
_twin_individual_twin_matrix_12
_twin_individual_twin_matrix_13
_twin_individual_twin_matrix_21
_twin_individual_twin_matrix_22
_twin_individual_twin_matrix_23
_twin_individual_twin_matrix_31
_twin_individual_twin_matrix_32
_twin_individual_twin_matrix_33
1 0.5177(7) 11429 13637 ref 1.0000 0.0000 0.0000 0.0000 1.0000 0.0000 0.0000 0.0000 1.0000
2 0.4823(7) 11448 13637 nmt -1.0004 -0.0008 -0.0006 0.0991 1.0000 0.0483 0.0008 0.0001 -0.9998

loop_
_exptl_oxdiff_crystal_face_indexfrac_h
_exptl_oxdiff_crystal_face_indexfrac_k
_exptl_oxdiff_crystal_face_indexfrac_l
_exptl_oxdiff_crystal_face_x
_exptl_oxdiff_crystal_face_y
_exptl_oxdiff_crystal_face_z
0.9982 -0.0508 -0.9974 -0.0875 -0.0011 -0.1077
-0.9982 0.0508 0.9974 0.0875 0.0011 0.1077
0.9992 -0.1440 0.9989 -0.0263 -0.1787 -0.0511
-0.9992 0.1440 -0.9989 0.0263 0.1787 0.0511
-0.0009 0.9989 -0.0012 0.0866 0.0116 -0.0675
0.0009 -0.9989 0.0012 -0.0866 -0.0116 0.0675
